data_1010821
loop_
_publ_author_name
'Zedlitz, O'

_publ_section_title
;
Untersuchungen an Perowskit, Uhligit und Dysanalyt
;
_journal_coden_ASTM FMRLAL
_journal_name_full 'Fortschritte der Mineralogie'
_journal_page_first 66
_journal_page_last 68
_journal_volume 20
_journal_year 1936
_chemical_formula_structural 'Ca0.34 Al2 Ti0.6 Zr0.18 O5'
_chemical_formula_sum 'Al2 Ca0.34 O5 Ti0.6 Zr0.18'
_chemical_name_mineral Uhligite
_chemical_name_systematic
;
Calcium aluminium titanium zirconium oxide (0.34/2/0.6/0.18/5)
;
_cell_angle_alpha 90
_cell_angle_beta 90
_cell_angle_gamma 90
_cell_formula_units_Z 4
_cell_length_a 7.64
_cell_length_b 7.64
_cell_length_c 7.64
_cell_volume 445.9
_cod_original_formula_sum 'Al2 Ca.34 O5 Ti.6 Zr.18'
_cod_database_code 1010821

loop_
_atom_site_label
_atom_site_fract_x
_atom_site_fract_y
_atom_site_fract_z
? ? ? ?
